data_1555230
loop_
_publ_author_name
'Wang, Yu-Qi'
'He, Yu-Tao'
'Zhang, Lu-Lu'
'Wu, Xin-Xing'
'Liu, Xue-Yuan'
'Liang, Yong-Min'

_publ_section_title
;
 Palladium-Catalyzed Radical Cascade Iododifluoromethylation/Cyclization
 of 1,6-Enynes with Ethyl Difluoroiodoacetate.
;
_journal_issue 17
_journal_name_full 'Organic letters'
_journal_page_first 4280
_journal_page_last 4283
_journal_paper_doi 10.1021/acs.orglett.5b02068
_journal_volume 17
_journal_year 2015
_chemical_absolute_configuration ad
_chemical_formula_moiety 'C23 H25 F2 I N2 O4 S'
_chemical_formula_sum 'C23 H25 F2 I N2 O4 S'
_chemical_formula_weight 590.41
_space_group_crystal_system orthorhombic
_space_group_IT_number 33
_space_group_name_Hall 'P 2c -2n'
_space_group_name_H-M_alt 'P n a 21'
_atom_sites_solution_hydrogens geom
_atom_sites_solution_primary direct
_atom_sites_solution_secondary difmap
_audit_creation_date 2015-06-15
_audit_creation_method
;
Olex2 1.2
(compiled 2014.11.28 svn.r3106 for OlexSys, GUI svn.r4959)
;
_cell_angle_alpha 90.00
_cell_angle_beta 90.00
_cell_angle_gamma 90.00
_cell_formula_units_Z 8
_cell_length_a 24.1416(7)
_cell_length_b 10.1959(3)
_cell_length_c 20.5376(6)
_cell_measurement_reflns_used 3601
_cell_measurement_temperature 293.78(10)
_cell_measurement_theta_max 24.5940
_cell_measurement_theta_min 3.7770
_cell_volume 5055.2(3)
_computing_cell_refinement
;
CrysAlisPro, Agilent Technologies,
Version 1.171.37.33 (release 27-03-2014 CrysAlis171 .NET)
(compiled Mar 27 2014,17:12:48)
;
_computing_data_collection
;
CrysAlisPro, Agilent Technologies,
Version 1.171.37.33 (release 27-03-2014 CrysAlis171 .NET)
(compiled Mar 27 2014,17:12:48)
;
_computing_data_reduction
;
CrysAlisPro, Agilent Technologies,
Version 1.171.37.33 (release 27-03-2014 CrysAlis171 .NET)
(compiled Mar 27 2014,17:12:48)
;
_computing_molecular_graphics 'Olex2 (Dolomanov et al., 2009)'
_computing_publication_material 'Olex2 (Dolomanov et al., 2009)'
_computing_structure_refinement 'ShelXL (Sheldrick, 2008)'
_computing_structure_solution 'ShelXS (Sheldrick, 2008)'
_diffrn_ambient_environment air
_diffrn_ambient_temperature 293.78(10)
_diffrn_detector 'CCD plate'
_diffrn_detector_area_resol_mean 16.0733
_diffrn_detector_type Eos
_diffrn_measured_fraction_theta_full 0.998
_diffrn_measured_fraction_theta_max 0.998
_diffrn_measurement_details
;
#__ type_ start__ end____ width___ exp.time_
  1 omega  -19.00   23.00   1.0000    3.0000
omega____ theta____ kappa____ phi______ frames
    -      -17.1479  -99.0000    0.0000 42

#__ type_ start__ end____ width___ exp.time_
  2 omega  -32.00   11.00   1.0000    3.0000
omega____ theta____ kappa____ phi______ frames
    -      -17.1479    0.0000   60.0000 43

#__ type_ start__ end____ width___ exp.time_
  3 omega   10.00   76.00   1.0000    3.0000
omega____ theta____ kappa____ phi______ frames
    -       20.5854   38.0000  120.0000 66
;
_diffrn_measurement_device 'four-circle diffractometer'
_diffrn_measurement_device_type 'SuperNova, Dual, Cu at zero, Eos'
_diffrn_measurement_method '\w scans'
_diffrn_orient_matrix_UB_11 0.0227052000
_diffrn_orient_matrix_UB_12 -0.0343335000
_diffrn_orient_matrix_UB_13 -0.0137761000
_diffrn_orient_matrix_UB_21 -0.0135955000
_diffrn_orient_matrix_UB_22 -0.0603616000
_diffrn_orient_matrix_UB_23 0.0061950000
_diffrn_orient_matrix_UB_31 -0.0127772000
_diffrn_orient_matrix_UB_32 0.0031714000
_diffrn_orient_matrix_UB_33 -0.0310785000
_diffrn_radiation_monochromator mirror
_diffrn_radiation_probe x-ray
_diffrn_radiation_type MoK\a
_diffrn_radiation_wavelength 0.71000
_diffrn_reflns_av_R_equivalents 0.0307
_diffrn_reflns_av_unetI/netI 0.0541
_diffrn_reflns_limit_h_max 29
_diffrn_reflns_limit_h_min -15
_diffrn_reflns_limit_k_max 12
_diffrn_reflns_limit_k_min -7
_diffrn_reflns_limit_l_max 25
_diffrn_reflns_limit_l_min -22
_diffrn_reflns_number 12547
_diffrn_reflns_theta_full 25.99
_diffrn_reflns_theta_max 25.99
_diffrn_reflns_theta_min 3.28
_diffrn_source 'SuperNova (Mo) X-ray Source'
_exptl_absorpt_coefficient_mu 1.395
_exptl_absorpt_correction_T_max 1.00000
_exptl_absorpt_correction_T_min 0.65446
_exptl_absorpt_correction_type multi-scan
_exptl_absorpt_process_details
;
CrysAlisPro, Agilent Technologies,
Version 1.171.37.33 (release 27-03-2014 CrysAlis171 .NET)
(compiled Mar 27 2014,17:12:48)
Empirical absorption correction using spherical harmonics,
 implemented in SCALE3 ABSPACK scaling algorithm.
;
_exptl_crystal_colour 'clear light colourless'
_exptl_crystal_colour_lustre clear
_exptl_crystal_colour_modifier light
_exptl_crystal_colour_primary colourless
_exptl_crystal_density_diffrn 1.551
_exptl_crystal_density_method 'not measured'
_exptl_crystal_description block
_exptl_crystal_F_000 2368
_exptl_crystal_size_max 0.34
_exptl_crystal_size_mid 0.33
_exptl_crystal_size_min 0.31
_refine_diff_density_max 0.742
_refine_diff_density_min -0.731
_refine_diff_density_rms 0.066
_refine_ls_abs_structure_details 'Flack H D (1983), Acta Cryst. A39, 876-881'
_refine_ls_abs_structure_Flack -0.042(17)
_refine_ls_extinction_method none
_refine_ls_goodness_of_fit_ref 1.047
_refine_ls_hydrogen_treatment constr
_refine_ls_matrix_type full
_refine_ls_number_parameters 601
_refine_ls_number_reflns 8050
_refine_ls_number_restraints 1
_refine_ls_restrained_S_all 1.047
_refine_ls_R_factor_all 0.0663
_refine_ls_R_factor_gt 0.0424
_refine_ls_shift/su_max 0.001
_refine_ls_shift/su_mean 0.000
_refine_ls_structure_factor_coef Fsqd
_refine_ls_weighting_details 'calc w=1/[\s^2^(Fo^2^)+(0.0239P)^2^+0.2728P] where P=(Fo^2^+2Fc^2^)/3'
_refine_ls_weighting_scheme calc
_refine_ls_wR_factor_gt 0.0717
_refine_ls_wR_factor_ref 0.0853
_reflns_number_gt 5976
_reflns_number_total 8050
_reflns_threshold_expression >2sigma(I)
_cod_data_source_file ol5b02068_si_003.cif
_cod_data_source_block wangyq_0611
_cod_database_code 1555230
_chemical_oxdiff_formula 'C H N O'
_reflns_odcompleteness_completeness 99.60
_reflns_odcompleteness_iscentric 1
_reflns_odcompleteness_theta 26.32
_olex2_refinement_description
;
1. Fixed Uiso
 At 1.2 times of:
  All C(H) groups, All C(H,H) groups
 At 1.5 times of:
  All C(H,H,H) groups
2.a Secondary CH2 refined with riding coordinates:
 C1(H1A,H1B), C4(H4A,H4B), C12(H12A,H12B), C15(H15A,H15B), C24(H24A,H24B),
 C27(H27A,H27B), C35(H35A,H35B), C38(H38A,H38B)
2.b Aromatic/amide H refined with riding coordinates:
 C7(H7), C8(H8), C9(H9), C10(H10), C18(H18), C19(H19), C21(H21), C22(H22),
 C30(H30), C31(H31), C32(H32), C33(H33), C41(H41), C42(H42), C44(H44), C45(H45)
2.c Idealised Me refined as rotating group:
 C11(H11A,H11B,H11C), C16(H16A,H16B,H16C), C23(H23A,H23B,H23C), C34(H34A,H34B,
 H34C), C39(H39A,H39B,H39C), C46(H46A,H46B,H46C)
;
_olex2_date_sample_data_collection 2015-06-11
_olex2_submission_special_instructions 'No special instructions were received'

loop_
_space_group_symop_id
_space_group_symop_operation_xyz
1 'x, y, z'
2 '-x, -y, z+1/2'
3 '-x+1/2, y+1/2, z+1/2'
4 'x+1/2, -y+1/2, z'

loop_
_atom_site_label
_atom_site_type_symbol
_atom_site_fract_x
_atom_site_fract_y
_atom_site_fract_z
_atom_site_U_iso_or_equiv
_atom_site_adp_type
_atom_site_occupancy
_atom_site_calc_flag
_atom_site_refinement_flags_posn
I1 I 0.116929(19) 1.78107(5) 0.32343(2) 0.06974(15) Uani 1 d .
S1 S 0.33480(6) 2.02186(16) 0.35219(8) 0.0506(4) Uani 1 d .
F1 F 0.27854(14) 1.6724(3) 0.25293(18) 0.0616(10) Uani 1 d .
F2 F 0.31857(18) 1.6075(4) 0.1641(2) 0.0889(14) Uani 1 d .
O1 O 0.38064(19) 1.7019(4) 0.2830(2) 0.0569(12) Uani 1 d .
O2 O 0.3984(2) 1.8130(5) 0.1920(3) 0.0784(16) Uani 1 d .
O3 O 0.32687(18) 1.9402(4) 0.4078(2) 0.0636(13) Uani 1 d .
O4 O 0.38810(15) 2.0344(4) 0.3225(2) 0.0654(11) Uani 1 d .
N1 N 0.29368(18) 1.9638(4) 0.2961(2) 0.0415(11) Uani 1 d .
N2 N 0.1524(2) 1.7110(6) 0.1430(3) 0.0596(16) Uani 1 d .
C1 C 0.2373(2) 1.9226(6) 0.3129(2) 0.0452(14) Uani 1 d .
H1A H 0.2176 1.9920 0.3354 0.054 Uiso 1 calc R
H1B H 0.2377 1.8449 0.3401 0.054 Uiso 1 calc R
C2 C 0.2112(2) 1.8941(6) 0.2480(3) 0.0409(14) Uani 1 d .
C3 C 0.2518(2) 1.9359(6) 0.1940(3) 0.0430(15) Uani 1 d .
C4 C 0.2919(3) 2.0236(6) 0.2309(3) 0.0481(16) Uani 1 d .
H4A H 0.3283 2.0233 0.2107 0.058 Uiso 1 calc R
H4B H 0.2784 2.1131 0.2329 0.058 Uiso 1 calc R
C5 C 0.1621(3) 1.8413(6) 0.2404(3) 0.0489(16) Uani 1 d .
C6 C 0.1323(3) 1.8084(7) 0.1779(3) 0.0502(17) Uani 1 d .
C7 C 0.0865(3) 1.8769(9) 0.1592(4) 0.091(3) Uani 1 d .
H7 H 0.0733 1.9449 0.1851 0.109 Uiso 1 calc R
C8 C 0.0595(4) 1.8455(11) 0.1021(5) 0.139(5) Uani 1 d .
H8 H 0.0288 1.8927 0.0880 0.166 Uiso 1 calc R
C9 C 0.0794(4) 1.7436(8) 0.0674(5) 0.096(3) Uani 1 d .
H9 H 0.0615 1.7168 0.0296 0.116 Uiso 1 calc R
C10 C 0.1258(4) 1.6802(8) 0.0880(4) 0.077(2) Uani 1 d .
H10 H 0.1397 1.6123 0.0625 0.093 Uiso 1 calc R
C11 C 0.2244(3) 2.0170(7) 0.1391(3) 0.0608(19) Uani 1 d .
H11A H 0.2526 2.0532 0.1115 0.091 Uiso 1 calc GR
H11B H 0.2031 2.0869 0.1580 0.091 Uiso 1 calc GR
H11C H 0.2005 1.9614 0.1139 0.091 Uiso 1 calc GR
C12 C 0.2799(3) 1.8159(6) 0.1617(3) 0.0490(16) Uani 1 d .
H12A H 0.2515 1.7692 0.1376 0.059 Uiso 1 calc R
H12B H 0.3061 1.8493 0.1299 0.059 Uiso 1 calc R
C13 C 0.3102(3) 1.7163(6) 0.2027(3) 0.0514(17) Uani 1 d .
C14 C 0.3686(3) 1.7523(7) 0.2263(4) 0.0501(17) Uani 1 d .
C15 C 0.4377(3) 1.7198(8) 0.3061(4) 0.080(2) Uani 1 d .
H15A H 0.4608 1.6482 0.2909 0.096 Uiso 1 calc R
H15B H 0.4527 1.8012 0.2891 0.096 Uiso 1 calc R
C16 C 0.4375(4) 1.7231(9) 0.3768(4) 0.102(3) Uani 1 d .
H16A H 0.4173 1.7987 0.3914 0.153 Uiso 1 calc GR
H16B H 0.4749 1.7276 0.3925 0.153 Uiso 1 calc GR
H16C H 0.4201 1.6451 0.3932 0.153 Uiso 1 calc GR
C17 C 0.3138(2) 2.1812(6) 0.3738(3) 0.0411(14) Uani 1 d .
C18 C 0.3289(3) 2.2866(6) 0.3358(3) 0.0519(16) Uani 1 d .
H18 H 0.3494 2.2739 0.2979 0.062 Uiso 1 calc R
C19 C 0.3132(3) 2.4121(6) 0.3547(3) 0.0554(16) Uani 1 d .
H19 H 0.3239 2.4832 0.3293 0.066 Uiso 1 calc R
C20 C 0.2824(3) 2.4345(7) 0.4099(3) 0.0594(18) Uani 1 d .
C21 C 0.2677(3) 2.3273(7) 0.4472(3) 0.064(2) Uani 1 d .
H21 H 0.2467 2.3400 0.4847 0.077 Uiso 1 calc R
C22 C 0.2834(3) 2.2013(7) 0.4299(3) 0.0561(18) Uani 1 d .
H22 H 0.2735 2.1305 0.4560 0.067 Uiso 1 calc R
C23 C 0.2650(3) 2.5723(7) 0.4277(4) 0.082(2) Uani 1 d .
H23A H 0.2945 2.6322 0.4176 0.122 Uiso 1 calc GR
H23B H 0.2569 2.5765 0.4734 0.122 Uiso 1 calc GR
H23C H 0.2326 2.5958 0.4033 0.122 Uiso 1 calc GR
I2 I 0.643148(19) 2.21485(6) 0.04803(2) 0.07831(18) Uani 1 d .
S2 S 0.41281(7) 2.08304(17) 0.00790(8) 0.0542(4) Uani 1 d .
F3 F 0.43545(17) 2.4664(4) 0.2043(2) 0.0803(13) Uani 1 d .
F4 F 0.47582(14) 2.4039(3) 0.11500(18) 0.0613(10) Uani 1 d .
O5 O 0.3528(2) 2.2661(5) 0.1714(3) 0.0657(14) Uani 1 d .
O6 O 0.37295(17) 2.3895(4) 0.08389(19) 0.0526(11) Uani 1 d .
O7 O 0.35875(16) 2.0662(5) 0.0347(2) 0.0706(14) Uani 1 d .
O8 O 0.4222(2) 2.1747(4) -0.0433(2) 0.0715(14) Uani 1 d .
N3 N 0.45306(19) 2.1283(5) 0.06763(19) 0.0413(12) Uani 1 d .
N4 N 0.6039(2) 2.2969(5) 0.2310(3) 0.0499(14) Uani 1 d .
C24 C 0.4514(2) 2.0562(6) 0.1295(3) 0.0459(15) Uani 1 d .
H24A H 0.4621 1.9653 0.1236 0.055 Uiso 1 calc R
H24B H 0.4149 2.0598 0.1490 0.055 Uiso 1 calc R
C25 C 0.5382(2) 2.1636(6) 0.1200(3) 0.0401(14) Uani 1 d .
C26 C 0.4943(2) 2.1310(6) 0.1711(2) 0.0403(14) Uani 1 d .
C27 C 0.5115(2) 2.1549(6) 0.0529(3) 0.0448(14) Uani 1 d .
H27A H 0.5156 2.2367 0.0293 0.054 Uiso 1 calc R
H27B H 0.5277 2.0844 0.0275 0.054 Uiso 1 calc R
C28 C 0.5907(3) 2.1897(6) 0.1294(3) 0.0441(15) Uani 1 d .
C29 C 0.6197(3) 2.1987(6) 0.1922(3) 0.0478(17) Uani 1 d .
C30 C 0.6590(3) 2.1069(8) 0.2111(4) 0.075(2) Uani 1 d .
H30 H 0.6699 2.0410 0.1826 0.090 Uiso 1 calc R
C31 C 0.6818(4) 2.1140(9) 0.2721(5) 0.098(3) Uani 1 d .
H31 H 0.7076 2.0522 0.2858 0.118 Uiso 1 calc R
C32 C 0.6657(4) 2.2138(9) 0.3128(4) 0.089(3) Uani 1 d .
H32 H 0.6808 2.2215 0.3543 0.107 Uiso 1 calc R
C33 C 0.6276(3) 2.3005(8) 0.2915(4) 0.066(2) Uani 1 d .
H33 H 0.6168 2.3670 0.3197 0.079 Uiso 1 calc R
C34 C 0.5145(3) 2.0392(6) 0.2256(3) 0.0545(17) Uani 1 d .
H34A H 0.5385 2.0866 0.2544 0.082 Uiso 1 calc GR
H34B H 0.5344 1.9669 0.2068 0.082 Uiso 1 calc GR
H34C H 0.4832 2.0066 0.2495 0.082 Uiso 1 calc GR
C35 C 0.4706(3) 2.2551(6) 0.2040(3) 0.0449(16) Uani 1 d .
H35A H 0.4440 2.2263 0.2364 0.054 Uiso 1 calc R
H35B H 0.5008 2.2967 0.2274 0.054 Uiso 1 calc R
C36 C 0.4429(3) 2.3596(6) 0.1635(3) 0.0513(16) Uani 1 d .
C37 C 0.3843(3) 2.3303(6) 0.1390(3) 0.0445(15) Uani 1 d .
C38 C 0.3162(3) 2.3725(7) 0.0606(3) 0.0628(18) Uani 1 d .
H38A H 0.3075 2.2799 0.0570 0.075 Uiso 1 calc R
H38B H 0.2903 2.4123 0.0908 0.075 Uiso 1 calc R
C39 C 0.3116(3) 2.4348(10) -0.0028(4) 0.112(3) Uani 1 d .
H39A H 0.2764 2.4136 -0.0218 0.169 Uiso 1 calc GR
H39B H 0.3408 2.4038 -0.0306 0.169 Uiso 1 calc GR
H39C H 0.3146 2.5281 0.0022 0.169 Uiso 1 calc GR
C40 C 0.4354(3) 1.9288(7) -0.0193(3) 0.0529(17) Uani 1 d .
C41 C 0.4721(3) 1.9204(9) -0.0706(3) 0.072(2) Uani 1 d .
H41 H 0.4836 1.9960 -0.0920 0.087 Uiso 1 calc R
C42 C 0.4914(4) 1.8003(12) -0.0901(5) 0.096(3) Uani 1 d .
H42 H 0.5164 1.7954 -0.1245 0.115 Uiso 1 calc R
C43 C 0.4745(5) 1.6868(11) -0.0596(6) 0.107(4) Uani 1 d .
C44 C 0.4382(4) 1.6965(8) -0.0081(6) 0.097(3) Uani 1 d .
H44 H 0.4269 1.6203 0.0129 0.117 Uiso 1 calc R
C45 C 0.4179(3) 1.8178(7) 0.0136(4) 0.070(2) Uani 1 d .
H45 H 0.3937 1.8234 0.0487 0.084 Uiso 1 calc R
C46 C 0.4948(6) 1.5500(10) -0.0789(6) 0.190(7) Uani 1 d .
H46A H 0.5014 1.5473 -0.1249 0.286 Uiso 1 calc GR
H46B H 0.4673 1.4861 -0.0676 0.286 Uiso 1 calc GR
H46C H 0.5286 1.5308 -0.0561 0.286 Uiso 1 calc GR

loop_
_atom_site_aniso_label
_atom_site_aniso_U_11
_atom_site_aniso_U_22
_atom_site_aniso_U_33
_atom_site_aniso_U_23
_atom_site_aniso_U_13
_atom_site_aniso_U_12
I1 0.0568(3) 0.0874(3) 0.0649(3) 0.0032(3) 0.0174(3) -0.0174(3)
S1 0.0448(9) 0.0506(9) 0.0563(9) 0.0084(8) -0.0066(8) 0.0031(9)
F1 0.053(2) 0.045(2) 0.086(3) 0.018(2) 0.004(2) -0.0020(19)
F2 0.089(3) 0.067(3) 0.111(3) -0.036(3) -0.018(3) 0.023(3)
O1 0.051(3) 0.056(3) 0.064(3) 0.006(2) -0.001(2) -0.002(2)
O2 0.052(3) 0.096(4) 0.086(4) 0.036(3) 0.007(3) -0.015(3)
O3 0.072(3) 0.059(3) 0.061(3) 0.017(2) -0.018(2) 0.004(3)
O4 0.038(2) 0.071(3) 0.087(3) -0.008(3) 0.000(2) 0.006(2)
N1 0.038(3) 0.044(3) 0.042(2) 0.003(2) -0.006(2) 0.000(2)
N2 0.060(4) 0.058(4) 0.061(4) -0.001(3) -0.009(3) 0.006(3)
C1 0.042(3) 0.054(4) 0.040(3) 0.011(3) 0.005(3) 0.004(3)
C2 0.038(3) 0.044(3) 0.041(3) 0.008(3) -0.002(3) 0.004(3)
C3 0.043(3) 0.049(4) 0.037(3) 0.009(3) 0.007(3) 0.005(3)
C4 0.050(4) 0.046(4) 0.048(3) 0.010(3) 0.010(3) 0.001(3)
C5 0.042(4) 0.054(4) 0.050(4) 0.001(3) 0.006(3) 0.007(4)
C6 0.049(4) 0.049(4) 0.052(4) -0.001(4) -0.006(3) 0.000(3)
C7 0.075(6) 0.092(6) 0.105(6) -0.042(5) -0.045(5) 0.037(5)
C8 0.114(8) 0.136(9) 0.166(10) -0.076(8) -0.089(8) 0.074(8)
C9 0.109(7) 0.071(6) 0.109(8) -0.022(5) -0.060(6) 0.026(6)
C10 0.087(6) 0.072(5) 0.072(6) -0.014(5) -0.010(5) 0.006(5)
C11 0.067(5) 0.067(5) 0.049(4) 0.023(3) 0.003(3) 0.003(4)
C12 0.047(4) 0.056(4) 0.045(3) 0.002(3) 0.003(3) 0.001(4)
C13 0.058(4) 0.040(4) 0.056(4) -0.002(3) 0.012(3) 0.001(4)
C14 0.044(4) 0.051(4) 0.056(4) -0.001(3) 0.001(3) 0.010(3)
C15 0.049(4) 0.092(6) 0.099(6) 0.005(5) -0.027(4) 0.001(4)
C16 0.097(7) 0.113(7) 0.095(7) -0.021(6) -0.034(6) 0.047(6)
C17 0.039(3) 0.049(4) 0.036(3) -0.003(3) -0.006(3) -0.003(3)
C18 0.050(4) 0.054(4) 0.052(4) 0.001(3) 0.004(3) 0.003(3)
C19 0.057(4) 0.052(4) 0.058(4) 0.002(4) 0.000(3) 0.000(4)
C20 0.059(4) 0.063(4) 0.056(4) -0.015(4) -0.015(3) 0.000(4)
C21 0.075(5) 0.075(5) 0.042(4) -0.010(4) 0.014(4) -0.014(5)
C22 0.070(5) 0.055(4) 0.043(4) 0.002(3) 0.001(3) -0.010(4)
C23 0.092(6) 0.066(5) 0.087(5) -0.019(5) -0.013(5) 0.013(5)
I2 0.0577(3) 0.1217(4) 0.0555(3) -0.0085(4) 0.0184(2) -0.0248(3)
S2 0.0512(10) 0.0549(10) 0.0564(9) -0.0093(9) -0.0208(8) 0.0093(9)
F3 0.075(3) 0.071(3) 0.095(3) -0.036(2) -0.017(2) 0.011(3)
F4 0.048(2) 0.054(2) 0.083(3) 0.013(2) 0.000(2) -0.0080(19)
O5 0.049(3) 0.080(3) 0.069(3) 0.020(3) 0.010(2) -0.003(3)
O6 0.048(3) 0.053(3) 0.056(3) 0.004(2) -0.007(2) 0.007(2)
O7 0.036(2) 0.086(3) 0.090(4) -0.029(3) -0.018(2) 0.009(3)
O8 0.103(4) 0.057(3) 0.055(3) 0.003(2) -0.033(3) 0.008(3)
N3 0.039(3) 0.046(3) 0.039(3) 0.000(2) -0.009(2) -0.003(2)
N4 0.055(3) 0.057(3) 0.038(3) -0.002(3) -0.006(3) -0.002(3)
C24 0.040(3) 0.053(4) 0.045(3) 0.005(3) -0.005(3) -0.008(3)
C25 0.038(3) 0.046(3) 0.036(3) 0.001(3) 0.003(2) 0.003(3)
C26 0.036(3) 0.052(4) 0.033(3) 0.004(3) -0.005(2) -0.002(3)
C27 0.047(3) 0.048(3) 0.039(3) 0.002(3) -0.001(3) -0.006(3)
C28 0.039(3) 0.056(4) 0.038(3) -0.004(3) 0.005(3) -0.010(3)
C29 0.034(3) 0.052(4) 0.057(4) 0.003(4) -0.006(3) -0.007(3)
C30 0.057(4) 0.076(5) 0.093(6) -0.024(5) -0.024(4) 0.014(4)
C31 0.085(6) 0.086(6) 0.123(7) -0.015(6) -0.059(6) 0.022(6)
C32 0.108(7) 0.092(6) 0.066(5) 0.007(5) -0.034(5) -0.010(6)
C33 0.068(5) 0.071(5) 0.060(5) -0.010(4) -0.012(4) -0.007(5)
C34 0.049(4) 0.067(4) 0.048(3) 0.018(3) -0.007(3) -0.010(4)
C35 0.041(3) 0.063(4) 0.031(3) -0.002(3) -0.002(3) -0.004(3)
C36 0.054(4) 0.050(4) 0.049(4) -0.016(3) -0.001(3) -0.008(4)
C37 0.044(4) 0.040(3) 0.049(4) 0.001(3) -0.003(3) 0.008(3)
C38 0.053(4) 0.065(4) 0.070(5) -0.007(4) -0.012(4) 0.006(4)
C39 0.077(6) 0.158(9) 0.101(7) 0.046(7) -0.027(5) 0.021(7)
C40 0.046(4) 0.054(4) 0.058(4) -0.013(3) -0.013(3) 0.000(4)
C41 0.071(5) 0.096(6) 0.050(4) -0.015(4) -0.010(4) 0.004(5)
C42 0.093(7) 0.122(8) 0.073(6) -0.054(6) -0.011(5) 0.029(7)
C43 0.102(9) 0.088(7) 0.130(10) -0.067(7) -0.052(7) 0.037(7)
C44 0.087(7) 0.046(5) 0.159(10) -0.012(6) -0.043(7) -0.003(5)
C45 0.058(5) 0.061(5) 0.090(5) -0.005(5) -0.011(4) -0.004(4)
C46 0.222(14) 0.111(9) 0.238(14) -0.108(10) -0.085(12) 0.095(10)

loop_
_atom_type_symbol
_atom_type_description
_atom_type_scat_dispersion_real
_atom_type_scat_dispersion_imag
_atom_type_scat_source
C C 0.0033 0.0016 'International Tables Vol C Tables 4.2.6.8 and 6.1.1.4'
H H 0.0000 0.0000 'International Tables Vol C Tables 4.2.6.8 and 6.1.1.4'
F F 0.0171 0.0103 'International Tables Vol C Tables 4.2.6.8 and 6.1.1.4'
I I -0.4742 1.8119 'International Tables Vol C Tables 4.2.6.8 and 6.1.1.4'
N N 0.0061 0.0033 'International Tables Vol C Tables 4.2.6.8 and 6.1.1.4'
O O 0.0106 0.0060 'International Tables Vol C Tables 4.2.6.8 and 6.1.1.4'
S S 0.1246 0.1234 'International Tables Vol C Tables 4.2.6.8 and 6.1.1.4'

loop_
_geom_angle_atom_site_label_1
_geom_angle_atom_site_label_2
_geom_angle_atom_site_label_3
_geom_angle
O3 S1 O4 121.0(3)
O3 S1 N1 105.7(3)
O3 S1 C17 107.4(3)
O4 S1 N1 106.2(3)
O4 S1 C17 106.6(3)
N1 S1 C17 109.7(3)
C14 O1 C15 116.6(6)
C1 N1 S1 120.2(4)
C1 N1 C4 107.8(4)
C4 N1 S1 120.6(4)
C6 N2 C10 117.5(7)
N1 C1 H1A 111.0
N1 C1 H1B 111.0
N1 C1 C2 103.7(4)
H1A C1 H1B 109.0
C2 C1 H1A 111.0
C2 C1 H1B 111.0
C1 C2 C3 108.5(5)
C5 C2 C1 124.3(5)
C5 C2 C3 127.2(5)
C2 C3 C11 113.5(5)
C2 C3 C12 111.7(5)
C4 C3 C2 102.1(4)
C4 C3 C11 108.7(5)
C4 C3 C12 113.6(5)
C11 C3 C12 107.4(4)
N1 C4 C3 103.2(4)
N1 C4 H4A 111.1
N1 C4 H4B 111.1
C3 C4 H4A 111.1
C3 C4 H4B 111.1
H4A C4 H4B 109.1
C2 C5 I1 119.4(5)
C2 C5 C6 128.5(6)
C6 C5 I1 112.1(5)
N2 C6 C5 117.1(6)
N2 C6 C7 122.1(7)
C7 C6 C5 120.8(6)
C6 C7 H7 119.9
C6 C7 C8 120.2(8)
C8 C7 H7 119.9
C7 C8 H8 121.3
C9 C8 C7 117.4(8)
C9 C8 H8 121.3
C8 C9 H9 120.1
C8 C9 C10 119.7(9)
C10 C9 H9 120.1
N2 C10 C9 123.1(8)
N2 C10 H10 118.5
C9 C10 H10 118.5
C3 C11 H11A 109.5
C3 C11 H11B 109.5
C3 C11 H11C 109.5
H11A C11 H11B 109.5
H11A C11 H11C 109.5
H11B C11 H11C 109.5
C3 C12 H12A 107.2
C3 C12 H12B 107.2
H12A C12 H12B 106.9
C13 C12 C3 120.3(5)
C13 C12 H12A 107.2
C13 C12 H12B 107.2
F1 C13 F2 104.7(5)
F1 C13 C12 111.9(5)
F1 C13 C14 110.8(6)
F2 C13 C12 107.0(5)
F2 C13 C14 103.9(5)
C12 C13 C14 117.4(6)
O1 C14 C13 113.0(6)
O2 C14 O1 127.0(7)
O2 C14 C13 119.8(7)
O1 C15 H15A 109.9
O1 C15 H15B 109.9
H15A C15 H15B 108.3
C16 C15 O1 108.8(7)
C16 C15 H15A 109.9
C16 C15 H15B 109.9
C15 C16 H16A 109.5
C15 C16 H16B 109.5
C15 C16 H16C 109.5
H16A C16 H16B 109.5
H16A C16 H16C 109.5
H16B C16 H16C 109.5
C18 C17 S1 120.1(5)
C18 C17 C22 119.8(6)
C22 C17 S1 120.1(5)
C17 C18 H18 120.4
C17 C18 C19 119.2(6)
C19 C18 H18 120.4
C18 C19 H19 119.0
C20 C19 C18 122.0(6)
C20 C19 H19 119.0
C19 C20 C21 117.8(6)
C19 C20 C23 120.2(7)
C21 C20 C23 122.0(6)
C20 C21 H21 119.3
C20 C21 C22 121.3(7)
C22 C21 H21 119.3
C17 C22 C21 119.8(6)
C17 C22 H22 120.1
C21 C22 H22 120.1
C20 C23 H23A 109.5
C20 C23 H23B 109.5
C20 C23 H23C 109.5
H23A C23 H23B 109.5
H23A C23 H23C 109.5
H23B C23 H23C 109.5
O7 S2 N3 106.8(3)
O7 S2 C40 107.4(3)
O8 S2 O7 120.6(3)
O8 S2 N3 105.9(3)
O8 S2 C40 107.6(3)
N3 S2 C40 107.9(3)
C37 O6 C38 115.0(5)
C24 N3 S2 119.5(4)
C24 N3 C27 107.3(4)
C27 N3 S2 118.0(4)
C29 N4 C33 116.3(6)
N3 C24 H24A 111.3
N3 C24 H24B 111.3
N3 C24 C26 102.4(4)
H24A C24 H24B 109.2
C26 C24 H24A 111.3
C26 C24 H24B 111.3
C27 C25 C26 108.4(5)
C28 C25 C26 127.9(5)
C28 C25 C27 123.6(5)
C24 C26 C35 113.5(5)
C25 C26 C24 101.1(4)
C25 C26 C34 114.4(5)
C25 C26 C35 112.3(5)
C34 C26 C24 108.3(5)
C34 C26 C35 107.3(4)
N3 C27 C25 103.3(4)
N3 C27 H27A 111.1
N3 C27 H27B 111.1
C25 C27 H27A 111.1
C25 C27 H27B 111.1
H27A C27 H27B 109.1
C25 C28 I2 119.3(4)
C25 C28 C29 127.1(6)
C29 C28 I2 113.5(4)
N4 C29 C28 115.7(6)
N4 C29 C30 122.2(6)
C30 C29 C28 122.0(6)
C29 C30 H30 120.2
C31 C30 C29 119.7(7)
C31 C30 H30 120.2
C30 C31 H31 120.6
C30 C31 C32 118.8(8)
C32 C31 H31 120.6
C31 C32 H32 120.6
C33 C32 C31 118.8(8)
C33 C32 H32 120.6
N4 C33 H33 117.9
C32 C33 N4 124.2(8)
C32 C33 H33 117.9
C26 C34 H34A 109.5
C26 C34 H34B 109.5
C26 C34 H34C 109.5
H34A C34 H34B 109.5
H34A C34 H34C 109.5
H34B C34 H34C 109.5
C26 C35 H35A 107.3
C26 C35 H35B 107.3
H35A C35 H35B 106.9
C36 C35 C26 120.1(5)
C36 C35 H35A 107.3
C36 C35 H35B 107.3
F3 C36 C35 106.2(5)
F3 C36 C37 103.4(5)
F4 C36 F3 105.0(5)
F4 C36 C35 112.4(5)
F4 C36 C37 111.4(5)
C35 C36 C37 117.0(5)
O5 C37 O6 126.6(6)
O5 C37 C36 120.5(6)
O6 C37 C36 112.8(6)
O6 C38 H38A 110.1
O6 C38 H38B 110.1
H38A C38 H38B 108.4
C39 C38 O6 108.2(6)
C39 C38 H38A 110.1
C39 C38 H38B 110.1
C38 C39 H39A 109.5
C38 C39 H39B 109.5
C38 C39 H39C 109.5
H39A C39 H39B 109.5
H39A C39 H39C 109.5
H39B C39 H39C 109.5
C41 C40 S2 119.9(6)
C41 C40 C45 121.3(7)
C45 C40 S2 118.8(5)
C40 C41 H41 120.1
C42 C41 C40 119.8(9)
C42 C41 H41 120.1
C41 C42 H42 119.4
C41 C42 C43 121.1(9)
C43 C42 H42 119.4
C42 C43 C46 123.6(12)
C44 C43 C42 118.5(9)
C44 C43 C46 117.9(13)
C43 C44 H44 119.0
C43 C44 C45 122.0(9)
C45 C44 H44 119.0
C40 C45 C44 117.2(8)
C40 C45 H45 121.4
C44 C45 H45 121.4
C43 C46 H46A 109.5
C43 C46 H46B 109.5
C43 C46 H46C 109.5
H46A C46 H46B 109.5
H46A C46 H46C 109.5
H46B C46 H46C 109.5

loop_
_geom_bond_atom_site_label_1
_geom_bond_atom_site_label_2
_geom_bond_distance
I1 C5 2.114(6)
S1 O3 1.426(4)
S1 O4 1.430(4)
S1 N1 1.631(4)
S1 C17 1.759(6)
F1 C13 1.360(7)
F2 C13 1.378(7)
O1 C14 1.305(8)
O1 C15 1.468(8)
O2 C14 1.181(8)
N1 C1 1.466(7)
N1 C4 1.473(6)
N2 C6 1.318(8)
N2 C10 1.336(9)
C1 H1A 0.9700
C1 H1B 0.9700
C1 C2 1.503(7)
C2 C3 1.541(7)
C2 C5 1.311(8)
C3 C4 1.521(8)
C3 C11 1.546(7)
C3 C12 1.548(8)
C4 H4A 0.9700
C4 H4B 0.9700
C5 C6 1.509(9)
C6 C7 1.364(9)
C7 H7 0.9300
C7 C8 1.379(10)
C8 H8 0.9300
C8 C9 1.348(11)
C9 H9 0.9300
C9 C10 1.360(11)
C10 H10 0.9300
C11 H11A 0.9600
C11 H11B 0.9600
C11 H11C 0.9600
C12 H12A 0.9700
C12 H12B 0.9700
C12 C13 1.508(9)
C13 C14 1.536(9)
C15 H15A 0.9700
C15 H15B 0.9700
C15 C16 1.452(10)
C16 H16A 0.9600
C16 H16B 0.9600
C16 H16C 0.9600
C17 C18 1.377(8)
C17 C22 1.381(8)
C18 H18 0.9300
C18 C19 1.390(8)
C19 H19 0.9300
C19 C20 1.375(9)
C20 C21 1.381(9)
C20 C23 1.512(9)
C21 H21 0.9300
C21 C22 1.386(9)
C22 H22 0.9300
C23 H23A 0.9600
C23 H23B 0.9600
C23 H23C 0.9600
I2 C28 2.113(6)
S2 O7 1.426(5)
S2 O8 1.425(5)
S2 N3 1.632(4)
S2 C40 1.756(7)
F3 C36 1.386(7)
F4 C36 1.352(7)
O5 C37 1.204(7)
O6 C37 1.311(7)
O6 C38 1.462(7)
N3 C24 1.468(6)
N3 C27 1.468(6)
N4 C29 1.336(8)
N4 C33 1.368(8)
C24 H24A 0.9700
C24 H24B 0.9700
C24 C26 1.544(7)
C25 C26 1.526(7)
C25 C27 1.524(7)
C25 C28 1.309(8)
C26 C34 1.538(7)
C26 C35 1.545(8)
C27 H27A 0.9700
C27 H27B 0.9700
C28 C29 1.470(8)
C29 C30 1.389(9)
C30 H30 0.9300
C30 C31 1.369(10)
C31 H31 0.9300
C31 C32 1.373(11)
C32 H32 0.9300
C32 C33 1.347(11)
C33 H33 0.9300
C34 H34A 0.9600
C34 H34B 0.9600
C34 H34C 0.9600
C35 H35A 0.9700
C35 H35B 0.9700
C35 C36 1.509(8)
C36 C37 1.532(9)
C38 H38A 0.9700
C38 H38B 0.9700
C38 C39 1.451(9)
C39 H39A 0.9600
C39 H39B 0.9600
C39 H39C 0.9600
C40 C41 1.379(8)
C40 C45 1.385(9)
C41 H41 0.9300
C41 C42 1.369(12)
C42 H42 0.9300
C42 C43 1.378(14)
C43 C44 1.376(14)
C43 C46 1.531(12)
C44 H44 0.9300
C44 C45 1.404(11)
C45 H45 0.9300
C46 H46A 0.9600
C46 H46B 0.9600
C46 H46C 0.9600

loop_
_geom_torsion_atom_site_label_1
_geom_torsion_atom_site_label_2
_geom_torsion_atom_site_label_3
_geom_torsion_atom_site_label_4
_geom_torsion
I1 C5 C6 N2 -106.8(6)
I1 C5 C6 C7 72.8(8)
S1 N1 C1 C2 172.4(4)
S1 N1 C4 C3 176.7(4)
S1 C17 C18 C19 -178.1(5)
S1 C17 C22 C21 179.0(5)
F1 C13 C14 O1 17.5(8)
F1 C13 C14 O2 -166.9(6)
F2 C13 C14 O1 -94.5(6)
F2 C13 C14 O2 81.2(8)
O3 S1 N1 C1 42.2(5)
O3 S1 N1 C4 -178.8(4)
O3 S1 C17 C18 164.3(5)
O3 S1 C17 C22 -13.8(6)
O4 S1 N1 C1 171.8(4)
O4 S1 N1 C4 -49.1(5)
O4 S1 C17 C18 33.3(6)
O4 S1 C17 C22 -144.8(5)
N1 S1 C17 C18 -81.2(5)
N1 S1 C17 C22 100.7(5)
N1 C1 C2 C3 -6.6(6)
N1 C1 C2 C5 172.7(6)
N2 C6 C7 C8 -0.2(14)
C1 N1 C4 C3 -39.8(6)
C1 C2 C3 C4 -16.4(6)
C1 C2 C3 C11 -133.2(5)
C1 C2 C3 C12 105.2(6)
C1 C2 C5 I1 -3.5(8)
C1 C2 C5 C6 -179.8(6)
C2 C3 C4 N1 33.0(5)
C2 C3 C12 C13 -54.5(7)
C2 C5 C6 N2 69.7(9)
C2 C5 C6 C7 -110.7(9)
C3 C2 C5 I1 175.8(4)
C3 C2 C5 C6 -0.5(11)
C3 C12 C13 F1 51.4(8)
C3 C12 C13 F2 165.5(5)
C3 C12 C13 C14 -78.4(7)
C4 N1 C1 C2 28.7(6)
C4 C3 C12 C13 60.3(7)
C5 C2 C3 C4 164.2(6)
C5 C2 C3 C11 47.4(9)
C5 C2 C3 C12 -74.1(8)
C5 C6 C7 C8 -179.7(9)
C6 N2 C10 C9 -0.7(12)
C6 C7 C8 C9 1.8(18)
C7 C8 C9 C10 -2.8(18)
C8 C9 C10 N2 2.4(16)
C10 N2 C6 C5 179.1(7)
C10 N2 C6 C7 -0.4(11)
C11 C3 C4 N1 153.2(4)
C11 C3 C12 C13 -179.6(6)
C12 C3 C4 N1 -87.3(5)
C12 C13 C14 O1 147.7(6)
C12 C13 C14 O2 -36.6(9)
C14 O1 C15 C16 150.6(7)
C15 O1 C14 O2 -1.5(11)
C15 O1 C14 C13 173.8(6)
C17 S1 N1 C1 -73.4(5)
C17 S1 N1 C4 65.7(5)
C17 C18 C19 C20 -0.8(10)
C18 C17 C22 C21 0.9(10)
C18 C19 C20 C21 0.7(10)
C18 C19 C20 C23 -178.3(6)
C19 C20 C21 C22 0.2(11)
C20 C21 C22 C17 -1.0(11)
C22 C17 C18 C19 0.0(9)
C23 C20 C21 C22 179.2(7)
I2 C28 C29 N4 117.4(5)
I2 C28 C29 C30 -65.9(7)
S2 N3 C24 C26 -179.4(4)
S2 N3 C27 C25 -167.9(4)
S2 C40 C41 C42 177.4(6)
S2 C40 C45 C44 -178.0(5)
F3 C36 C37 O5 -82.8(7)
F3 C36 C37 O6 92.7(6)
F4 C36 C37 O5 164.9(6)
F4 C36 C37 O6 -19.6(7)
O7 S2 N3 C24 47.7(5)
O7 S2 N3 C27 -178.9(4)
O7 S2 C40 C41 151.2(5)
O7 S2 C40 C45 -31.9(6)
O8 S2 N3 C24 177.4(4)
O8 S2 N3 C27 -49.1(5)
O8 S2 C40 C41 19.9(6)
O8 S2 C40 C45 -163.1(5)
N3 S2 C40 C41 -94.0(5)
N3 S2 C40 C45 83.0(6)
N3 C24 C26 C25 -37.2(5)
N3 C24 C26 C34 -157.8(5)
N3 C24 C26 C35 83.2(5)
N4 C29 C30 C31 1.6(12)
C24 N3 C27 C25 -29.3(6)
C24 C26 C35 C36 -55.1(7)
C25 C26 C35 C36 58.8(7)
C25 C28 C29 N4 -65.4(9)
C25 C28 C29 C30 111.3(9)
C26 C25 C27 N3 4.3(6)
C26 C25 C28 I2 174.6(4)
C26 C25 C28 C29 -2.5(11)
C26 C35 C36 F3 -169.4(5)
C26 C35 C36 F4 -55.0(7)
C26 C35 C36 C37 75.8(7)
C27 N3 C24 C26 42.7(6)
C27 C25 C26 C24 20.3(6)
C27 C25 C26 C34 136.4(5)
C27 C25 C26 C35 -101.0(5)
C27 C25 C28 I2 -2.4(9)
C27 C25 C28 C29 -179.4(6)
C28 C25 C26 C24 -157.1(7)
C28 C25 C26 C34 -40.9(9)
C28 C25 C26 C35 81.7(8)
C28 C25 C27 N3 -178.3(6)
C28 C29 C30 C31 -174.9(7)
C29 N4 C33 C32 1.1(11)
C29 C30 C31 C32 -1.2(14)
C30 C31 C32 C33 0.8(14)
C31 C32 C33 N4 -0.7(14)
C33 N4 C29 C28 175.2(6)
C33 N4 C29 C30 -1.5(10)
C34 C26 C35 C36 -174.7(5)
C35 C36 C37 O5 33.6(8)
C35 C36 C37 O6 -150.9(5)
C37 O6 C38 C39 -175.6(6)
C38 O6 C37 O5 -0.7(9)
C38 O6 C37 C36 -175.9(5)
C40 S2 N3 C24 -67.6(5)
C40 S2 N3 C27 65.9(5)
C40 C41 C42 C43 0.6(13)
C41 C40 C45 C44 -1.1(10)
C41 C42 C43 C44 -1.1(15)
C41 C42 C43 C46 -179.6(8)
C42 C43 C44 C45 0.5(14)
C43 C44 C45 C40 0.5(12)
C45 C40 C41 C42 0.5(11)
C46 C43 C44 C45 179.1(8)
